data_4328596
loop_
_publ_author_name
'Ya-Xi Huang'
'Xin Zhang'
'Xuan Huang'
'Walter Schnelle'
'Jun Lin'
'Jin-Xiao Mi'
'Mei-Bo Tang'
'Jing-Tai Zhao'

_publ_contact_author_address
;
Department of Materials Science and Engineering
College of Materials,
Xiamen University,
Xiamen 361005, Fujian Province
People's Republic of China
;
_publ_contact_author_email yaxihuang@xmu.edu.cn
_publ_contact_author_fax 0086-592-2183937
_publ_contact_author_name 'Dr. Ya-Xi Huang'
_publ_contact_author_phone 0086-13950175872
_publ_section_title
;
 Two Isotypic Transition Metal Germanophosphates
 <i>M</i>^II^~4~(H~2~O)~4~[Ge(OH)~2~(HPO~4~)~2~(PO~4~)~2~] (<i>M</i>^II^ =
 Fe, Co): Synthesis, Structure, M\"ossbauer Spectroscopy, and Magnetic
 Properties
;
_journal_name_full 'Inorganic Chemistry'
_journal_page_first 3316
_journal_page_last 3323
_journal_paper_doi 10.1021/ic202773p
_journal_volume 51
_journal_year 2012
_chemical_formula_moiety 'Fe4 Ge H12 O22 P4'
_chemical_formula_structural Fe4(H2O)4[Ge(OH)2(HPO4)2(PO4)2]
_chemical_formula_sum 'Fe4 Ge H12 O22 P4'
_chemical_formula_weight 783.97
_chemical_name_systematic
;
 ?
;
_space_group_IT_number 14
_symmetry_cell_setting monoclinic
_symmetry_space_group_name_Hall '-P 2yn'
_symmetry_space_group_name_H-M 'P 1 21/n 1'
_atom_sites_solution_hydrogens geom
_atom_sites_solution_primary direct
_atom_sites_solution_secondary difmap
_audit_creation_method SHELXL-97
_cell_angle_alpha 90.00
_cell_angle_beta 98.5250(10)
_cell_angle_gamma 90.00
_cell_formula_units_Z 2
_cell_length_a 6.4809(3)
_cell_length_b 16.3551(8)
_cell_length_c 7.6041(2)
_cell_measurement_reflns_used 1814
_cell_measurement_temperature 173(2)
_cell_measurement_theta_max 27.47
_cell_measurement_theta_min 3.41
_cell_volume 797.10(6)
_computing_cell_refinement 'Rapid auto ver 4.2'
_computing_data_collection 'Rapid auto ver 4.2'
_computing_data_reduction 'Rapid auto ver 4.2'
_computing_molecular_graphics 'DIAMOND (Brandenburg, 1996-2001)'
_computing_publication_material 'SHELXL-97 (Sheldrick, 1997)'
_computing_structure_refinement 'SHELXL-97 (Sheldrick, 1997)'
_computing_structure_solution 'SHELXS-97 (Sheldrick, 1997)'
_diffrn_ambient_temperature 173(2)
_diffrn_measured_fraction_theta_full 0.996
_diffrn_measured_fraction_theta_max 0.996
_diffrn_measurement_device_type 'Rigaku R-axis Rapid-R'
_diffrn_measurement_method \w
_diffrn_radiation_monochromator graphite
_diffrn_radiation_source 'fine-focus sealed tube'
_diffrn_radiation_type MoK\a
_diffrn_radiation_wavelength 0.71073
_diffrn_reflns_av_R_equivalents 0.0349
_diffrn_reflns_av_sigmaI/netI 0.0274
_diffrn_reflns_limit_h_max 8
_diffrn_reflns_limit_h_min -8
_diffrn_reflns_limit_k_max 20
_diffrn_reflns_limit_k_min -21
_diffrn_reflns_limit_l_max 9
_diffrn_reflns_limit_l_min -9
_diffrn_reflns_number 7671
_diffrn_reflns_theta_full 27.47
_diffrn_reflns_theta_max 27.47
_diffrn_reflns_theta_min 3.41
_exptl_absorpt_coefficient_mu 5.947
_exptl_absorpt_correction_T_max 0.552
_exptl_absorpt_correction_T_min 0.480
_exptl_absorpt_correction_type numerical
_exptl_crystal_colour 'light green'
_exptl_crystal_density_diffrn 3.266
_exptl_crystal_description block
_exptl_crystal_F_000 768
_exptl_crystal_size_max 0.13
_exptl_crystal_size_mid 0.13
_exptl_crystal_size_min 0.10
_refine_diff_density_max 0.711
_refine_diff_density_min -0.736
_refine_diff_density_rms 0.124
_refine_ls_extinction_method none
_refine_ls_goodness_of_fit_ref 1.051
_refine_ls_hydrogen_treatment mixed
_refine_ls_matrix_type full
_refine_ls_number_parameters 157
_refine_ls_number_reflns 1814
_refine_ls_number_restraints 6
_refine_ls_restrained_S_all 1.051
_refine_ls_R_factor_all 0.0251
_refine_ls_R_factor_gt 0.0231
_refine_ls_shift/su_max 0.000
_refine_ls_shift/su_mean 0.000
_refine_ls_structure_factor_coef Fsqd
_refine_ls_weighting_details 'calc w=1/[\s^2^(Fo^2^)+(0.0232P)^2^+1.8967P] where P=(Fo^2^+2Fc^2^)/3'
_refine_ls_weighting_scheme calc
_refine_ls_wR_factor_gt 0.0577
_refine_ls_wR_factor_ref 0.0588
_reflns_number_gt 1701
_reflns_number_total 1814
_reflns_threshold_expression >2sigma(I)
_cod_data_source_file ic202773p_si_002.cif
_cod_data_source_block fegepo
_cod_database_code 4328596

loop_
_symmetry_equiv_pos_as_xyz
'x, y, z'
'-x+1/2, y+1/2, -z+1/2'
'-x, -y, -z'
'x-1/2, -y-1/2, z-1/2'

loop_
_atom_site_label
_atom_site_type_symbol
_atom_site_fract_x
_atom_site_fract_y
_atom_site_fract_z
_atom_site_U_iso_or_equiv
_atom_site_adp_type
_atom_site_occupancy
_atom_site_symmetry_multiplicity
_atom_site_calc_flag
_atom_site_refinement_flags
Ge1 Ge 0.0000 0.0000 0.5000 0.00610(11) Uani 1 2 d S
Fe1 Fe 0.32561(6) 0.13834(2) 0.74426(5) 0.00616(10) Uani 1 1 d .
Fe2 Fe 0.08695(6) 0.26953(2) 0.97979(5) 0.00616(11) Uani 1 1 d .
P1 P 0.84408(10) 0.10869(4) 0.78777(9) 0.00470(14) Uani 1 1 d .
P2 P 0.05426(10) 0.18909(4) 0.37856(9) 0.00453(14) Uani 1 1 d .
O1 O 0.0418(4) 0.35125(16) 0.7609(3) 0.0221(5) Uani 1 1 d D
H1 H 0.027(8) 0.389(2) 0.824(6) 0.050 Uiso 1 1 d D
H2 H 0.094(7) 0.346(3) 0.670(4) 0.050 Uiso 1 1 d D
O2 O 0.3438(4) 0.06152(13) 0.9744(3) 0.0169(5) Uani 1 1 d D
H3 H 0.272(7) 0.019(2) 0.971(7) 0.050 Uiso 1 1 d D
H4 H 0.317(8) 0.078(3) 1.070(4) 0.050 Uiso 1 1 d D
O3 O 0.6380(3) 0.13815(12) 0.6861(3) 0.0077(4) Uani 1 1 d .
O4 O 0.0195(3) 0.17111(11) 0.7922(3) 0.0075(4) Uani 1 1 d .
O5 O 0.0882(3) 0.18453(11) 0.1824(3) 0.0080(4) Uani 1 1 d .
O6 O 0.2624(3) 0.20206(11) 0.5001(3) 0.0074(4) Uani 1 1 d .
O7 O 0.3952(3) 0.24340(11) 0.9070(3) 0.0074(4) Uani 1 1 d .
O8 O 0.2706(3) 0.02665(12) 0.6014(3) 0.0106(4) Uani 1 1 d D
H5 H 0.3581 -0.0068 0.6591 0.050 Uiso 1 1 d D
O9 O 0.8129(3) 0.09264(12) 0.9872(3) 0.0095(4) Uani 1 1 d D
H6 H 0.905(6) 0.114(3) 1.057(5) 0.050 Uiso 1 1 d D
O10 O 0.9072(3) 0.02515(11) 0.7200(3) 0.0080(4) Uani 1 1 d .
O11 O 0.9493(3) 0.10797(11) 0.4216(3) 0.0072(4) Uani 1 1 d .

loop_
_atom_site_aniso_label
_atom_site_aniso_U_11
_atom_site_aniso_U_22
_atom_site_aniso_U_33
_atom_site_aniso_U_23
_atom_site_aniso_U_13
_atom_site_aniso_U_12
Ge1 0.0063(2) 0.00443(19) 0.0073(2) -0.00048(14) 0.00034(14) -0.00025(14)
Fe1 0.00456(19) 0.00670(19) 0.0070(2) -0.00065(14) 0.00011(14) -0.00048(14)
Fe2 0.0062(2) 0.00586(19) 0.0062(2) -0.00017(14) 0.00020(14) 0.00042(14)
P1 0.0039(3) 0.0044(3) 0.0056(3) -0.0002(2) 0.0000(2) 0.0003(2)
P2 0.0042(3) 0.0036(3) 0.0055(3) 0.0004(2) -0.0002(2) 0.0002(2)
O1 0.0164(11) 0.0272(13) 0.0212(13) 0.0119(10) -0.0022(9) -0.0048(10)
O2 0.0214(11) 0.0118(10) 0.0156(11) 0.0014(9) -0.0033(9) -0.0041(9)
O3 0.0046(9) 0.0088(9) 0.0092(10) 0.0000(7) -0.0006(7) 0.0000(7)
O4 0.0062(9) 0.0076(9) 0.0083(10) -0.0016(7) 0.0002(7) -0.0026(7)
O5 0.0096(9) 0.0076(9) 0.0068(10) 0.0001(7) 0.0012(7) -0.0006(7)
O6 0.0056(9) 0.0090(9) 0.0072(10) 0.0005(7) -0.0009(7) -0.0020(7)
O7 0.0050(9) 0.0055(9) 0.0117(10) -0.0012(7) 0.0016(7) -0.0020(7)
O8 0.0093(9) 0.0088(9) 0.0129(10) -0.0022(8) -0.0011(8) -0.0014(8)
O9 0.0103(9) 0.0114(10) 0.0068(10) -0.0001(7) 0.0013(7) -0.0039(8)
O10 0.0115(9) 0.0055(9) 0.0073(10) 0.0005(7) 0.0020(7) 0.0012(7)
O11 0.0074(9) 0.0036(9) 0.0103(10) 0.0004(7) 0.0008(7) -0.0002(7)

loop_
_atom_type_symbol
_atom_type_description
_atom_type_scat_dispersion_real
_atom_type_scat_dispersion_imag
_atom_type_scat_source
H H 0.0000 0.0000 'International Tables Vol C Tables 4.2.6.8 and 6.1.1.4'
Fe Fe 0.3463 0.8444 'International Tables Vol C Tables 4.2.6.8 and 6.1.1.4'
Ge Ge 0.1547 1.8001 'International Tables Vol C Tables 4.2.6.8 and 6.1.1.4'
O O 0.0106 0.0060 'International Tables Vol C Tables 4.2.6.8 and 6.1.1.4'
P P 0.1023 0.0942 'International Tables Vol C Tables 4.2.6.8 and 6.1.1.4'

loop_
_geom_angle_atom_site_label_1
_geom_angle_atom_site_label_2
_geom_angle_atom_site_label_3
_geom_angle
_geom_angle_site_symmetry_1
_geom_angle_site_symmetry_3
O8 Ge1 O8 180.00(6) 3_556 .
O8 Ge1 O11 88.79(8) 3_556 1_455
O8 Ge1 O11 91.21(8) . 1_455
O8 Ge1 O11 91.21(8) 3_556 3_656
O8 Ge1 O11 88.79(8) . 3_656
O11 Ge1 O11 180.0 1_455 3_656
O8 Ge1 O10 89.23(8) 3_556 3_656
O8 Ge1 O10 90.77(8) . 3_656
O11 Ge1 O10 89.29(8) 1_455 3_656
O11 Ge1 O10 90.71(8) 3_656 3_656
O8 Ge1 O10 90.77(8) 3_556 1_455
O8 Ge1 O10 89.23(8) . 1_455
O11 Ge1 O10 90.71(8) 1_455 1_455
O11 Ge1 O10 89.29(8) 3_656 1_455
O10 Ge1 O10 180.0 3_656 1_455
O6 Fe1 O7 96.27(7) . .
O6 Fe1 O8 88.79(8) . .
O7 Fe1 O8 174.67(8) . .
O6 Fe1 O3 83.41(7) . .
O7 Fe1 O3 89.76(7) . .
O8 Fe1 O3 89.14(7) . .
O6 Fe1 O4 87.84(7) . .
O7 Fe1 O4 79.65(7) . .
O8 Fe1 O4 102.30(7) . .
O3 Fe1 O4 165.46(7) . .
O6 Fe1 O2 170.18(8) . .
O7 Fe1 O2 91.00(8) . .
O8 Fe1 O2 84.17(8) . .
O3 Fe1 O2 103.26(8) . .
O4 Fe1 O2 87.00(8) . .
O5 Fe2 O1 171.96(8) 1_556 .
O5 Fe2 O4 88.23(7) 1_556 .
O1 Fe2 O4 87.74(9) . .
O5 Fe2 O3 86.90(7) 1_556 4_566
O1 Fe2 O3 96.75(9) . 4_566
O4 Fe2 O3 174.33(7) . 4_566
O5 Fe2 O6 89.29(7) 1_556 4_566
O1 Fe2 O6 84.21(8) . 4_566
O4 Fe2 O6 95.92(7) . 4_566
O3 Fe2 O6 81.13(7) 4_566 4_566
O5 Fe2 O7 98.84(7) 1_556 .
O1 Fe2 O7 87.11(9) . .
O4 Fe2 O7 77.87(7) . .
O3 Fe2 O7 105.75(7) 4_566 .
O6 Fe2 O7 169.53(7) 4_566 .
O3 P1 O4 113.29(11) . 1_655
O3 P1 O10 111.66(11) . .
O4 P1 O10 111.59(11) 1_655 .
O3 P1 O9 108.26(11) . .
O4 P1 O9 106.89(11) 1_655 .
O10 P1 O9 104.60(11) . .
O6 P2 O5 110.58(11) . .
O6 P2 O7 111.22(11) . 4_565
O5 P2 O7 111.29(11) . 4_565
O6 P2 O11 111.47(11) . 1_455
O5 P2 O11 107.07(11) . 1_455
O7 P2 O11 105.02(10) 4_565 1_455
Fe2 O1 H1 92(4) . .
Fe2 O1 H2 125(4) . .
H1 O1 H2 134(5) . .
Fe1 O2 H3 120(3) . .
Fe1 O2 H4 122(4) . .
H3 O2 H4 97(5) . .
P1 O3 Fe1 133.16(12) . .
P1 O3 Fe2 128.17(11) . 4_665
Fe1 O3 Fe2 95.80(7) . 4_665
P1 O4 Fe1 122.42(11) 1_455 .
P1 O4 Fe2 126.37(11) 1_455 .
Fe1 O4 Fe2 101.44(8) . .
P2 O5 Fe2 134.51(12) . 1_554
P2 O6 Fe1 119.99(11) . .
P2 O6 Fe2 139.29(12) . 4_665
Fe1 O6 Fe2 95.95(7) . 4_665
P2 O7 Fe1 125.71(11) 4_666 .
P2 O7 Fe2 123.15(11) 4_666 .
Fe1 O7 Fe2 100.48(8) . .
Ge1 O8 Fe1 119.27(10) . .
Ge1 O8 H5 124.90(17) . .
Fe1 O8 H5 103.73(15) . .
P1 O9 H6 112(4) . .
P1 O10 Ge1 128.37(12) . 1_655
P2 O11 Ge1 144.26(12) 1_655 1_655

loop_
_geom_bond_atom_site_label_1
_geom_bond_atom_site_label_2
_geom_bond_distance
_geom_bond_site_symmetry_2
Ge1 O8 1.8600(19) 3_556
Ge1 O8 1.8600(19) .
Ge1 O11 1.8770(18) 1_455
Ge1 O11 1.8770(18) 3_656
Ge1 O10 1.9049(19) 3_656
Ge1 O10 1.9049(19) 1_455
Fe1 O6 2.1152(19) .
Fe1 O7 2.1262(19) .
Fe1 O8 2.128(2) .
Fe1 O3 2.1357(18) .
Fe1 O4 2.1376(19) .
Fe1 O2 2.143(2) .
Fe2 O5 2.0745(19) 1_556
Fe2 O1 2.121(2) .
Fe2 O4 2.1521(19) .
Fe2 O3 2.167(2) 4_566
Fe2 O6 2.1820(18) 4_566
Fe2 O7 2.1928(19) .
P1 O3 1.5188(19) .
P1 O4 1.5248(19) 1_655
P1 O10 1.5368(19) .
P1 O9 1.581(2) .
P2 O6 1.5327(19) .
P2 O5 1.541(2) .
P2 O7 1.5474(19) 4_565
P2 O11 1.5481(19) 1_455
O1 H1 0.794(19) .
O1 H2 0.82(2) .
O2 H3 0.834(19) .
O2 H4 0.818(19) .
O3 Fe2 2.1671(19) 4_665
O4 P1 1.5248(19) 1_455
O5 Fe2 2.0745(19) 1_554
O6 Fe2 2.1820(18) 4_665
O7 P2 1.5474(19) 4_666
O8 H5 0.860(2) .
O9 H6 0.82(2) .
O10 Ge1 1.9049(19) 1_655
O11 P2 1.5481(19) 1_655
O11 Ge1 1.8770(18) 1_655
